data_2236536
loop_
_publ_author_name
'Novina, J. Josephine'
'Vasuki, G.'
'Liu, Yun'
'Sun, Jin-Wei'

_publ_section_title
;
 12-(4-Methoxybenzoyl)-2-methylbenzo[<i>f</i>]pyrido[1,2-<i>a</i>]indole-6,11-dione
;
_journal_coeditor_code PK2443
_journal_issue 10
_journal_name_full 'Acta Crystallographica Section E'
_journal_page_first o3040
_journal_paper_doi 10.1107/S1600536812040408
_journal_volume 68
_journal_year 2012
_chemical_formula_iupac 'C25 H17 N O4'
_chemical_formula_moiety 'C25 H17 N O4'
_chemical_formula_sum 'C25 H17 N O4'
_chemical_formula_weight 395.40
_chemical_name_systematic
;
12-(4-Methoxybenzoyl)-2-methylbenzo[<i>f</i>]pyrido[1,2-<i>a</i>]indole-
6,11-dione
;
_space_group_IT_number 14
_symmetry_cell_setting monoclinic
_symmetry_space_group_name_Hall '-P 2ybc'
_symmetry_space_group_name_H-M 'P 1 21/c 1'
_atom_sites_solution_hydrogens geom
_atom_sites_solution_primary direct
_atom_sites_solution_secondary difmap
_audit_creation_method SHELXL-97
_cell_angle_alpha 90.00
_cell_angle_beta 97.304(2)
_cell_angle_gamma 90.00
_cell_formula_units_Z 4
_cell_length_a 8.1346(3)
_cell_length_b 23.2926(8)
_cell_length_c 10.1505(3)
_cell_measurement_reflns_used 5015
_cell_measurement_temperature 293(2)
_cell_measurement_theta_max 26.30
_cell_measurement_theta_min 2.20
_cell_volume 1907.67(11)
_computing_cell_refinement 'APEX2 and SAINT (Bruker, 2004)'
_computing_data_collection 'APEX2 (Bruker, 2004)'
_computing_data_reduction 'SAINT and XPREP (Bruker, 2004)'
_computing_molecular_graphics 'ORTEP-3 for Windows (Farrugia, 1997)'
_computing_publication_material 'PLATON (Spek, 2009)'
_computing_structure_refinement 'SHELXL97 (Sheldrick, 2008)'
_computing_structure_solution 'SHELXS97 (Sheldrick, 2008)'
_diffrn_ambient_temperature 293(2)
_diffrn_measured_fraction_theta_full 0.997
_diffrn_measured_fraction_theta_max 0.997
_diffrn_measurement_device_type 'Bruker Kappa APEXII CCD'
_diffrn_measurement_method '\w and \f scan'
_diffrn_radiation_monochromator graphite
_diffrn_radiation_source 'fine-focus sealed tube'
_diffrn_radiation_type MoK\a
_diffrn_radiation_wavelength 0.71073
_diffrn_reflns_av_R_equivalents 0.0285
_diffrn_reflns_av_sigmaI/netI 0.0258
_diffrn_reflns_limit_h_max 10
_diffrn_reflns_limit_h_min -10
_diffrn_reflns_limit_k_max 29
_diffrn_reflns_limit_k_min -28
_diffrn_reflns_limit_l_max 10
_diffrn_reflns_limit_l_min -12
_diffrn_reflns_number 18096
_diffrn_reflns_theta_full 26.30
_diffrn_reflns_theta_max 26.30
_diffrn_reflns_theta_min 2.20
_diffrn_standards_number 0
_exptl_absorpt_coefficient_mu 0.094
_exptl_absorpt_correction_T_max 0.982
_exptl_absorpt_correction_T_min 0.972
_exptl_absorpt_correction_type multi-scan
_exptl_absorpt_process_details '(SADABS; Bruker, 2004)'
_exptl_crystal_colour brown
_exptl_crystal_density_diffrn 1.377
_exptl_crystal_density_method 'not measured'
_exptl_crystal_description block
_exptl_crystal_F_000 824
_exptl_crystal_size_max 0.30
_exptl_crystal_size_mid 0.20
_exptl_crystal_size_min 0.20
_refine_diff_density_max 0.260
_refine_diff_density_min -0.204
_refine_ls_extinction_method none
_refine_ls_goodness_of_fit_ref 1.036
_refine_ls_hydrogen_treatment constr
_refine_ls_matrix_type full
_refine_ls_number_parameters 271
_refine_ls_number_reflns 3852
_refine_ls_number_restraints 0
_refine_ls_restrained_S_all 1.036
_refine_ls_R_factor_all 0.0649
_refine_ls_R_factor_gt 0.0434
_refine_ls_shift/su_max 0.000
_refine_ls_shift/su_mean 0.000
_refine_ls_structure_factor_coef Fsqd
_refine_ls_weighting_details 'calc w=1/[\s^2^(Fo^2^)+(0.0533P)^2^+0.4967P] where P=(Fo^2^+2Fc^2^)/3'
_refine_ls_weighting_scheme calc
_refine_ls_wR_factor_gt 0.1080
_refine_ls_wR_factor_ref 0.1199
_reflns_number_gt 2856
_reflns_number_total 3852
_reflns_threshold_expression I>2\s(I)
_cod_data_source_file pk2443.cif
_cod_data_source_block I
_cod_original_sg_symbol_H-M 'P 21/c'
_cod_database_code 2236536
_cod_database_fobs_code 2236536

loop_
_symmetry_equiv_pos_as_xyz
'x, y, z'
'-x, y+1/2, -z+1/2'
'-x, -y, -z'
'x, -y-1/2, z-1/2'

loop_
_atom_site_type_symbol
_atom_site_label
_atom_site_fract_x
_atom_site_fract_y
_atom_site_fract_z
_atom_site_U_iso_or_equiv
_atom_site_adp_type
_atom_site_calc_flag
_atom_site_refinement_flags
_atom_site_occupancy
_atom_site_symmetry_multiplicity
N N 0.17994(16) 0.53308(6) 0.57068(13) 0.0388(3) Uani d . 1 1
O O2 0.34773(17) 0.42161(6) 0.56349(14) 0.0628(4) Uani d . 1 1
C C8 0.24197(19) 0.50723(7) 0.46488(15) 0.0376(4) Uani d . 1 1
C C9 0.21764(19) 0.54500(7) 0.35825(16) 0.0383(4) Uani d . 1 1
O O1 0.2104(2) 0.55356(6) 0.12630(12) 0.0652(4) Uani d . 1 1
C C6 0.3785(2) 0.43608(7) 0.33619(18) 0.0435(4) Uani d . 1 1
C C18 0.0992(2) 0.64903(7) 0.32447(17) 0.0439(4) Uani d . 1 1
C C19 0.2224(2) 0.67504(7) 0.24748(16) 0.0379(4) Uani d . 1 1
C C1 0.3460(2) 0.47115(7) 0.22307(18) 0.0443(4) Uani d . 1 1
C C21 0.5041(2) 0.68874(7) 0.20229(17) 0.0431(4) Uani d . 1 1
H H21 0.6165 0.6806 0.2219 0.052 Uiso calc R 1 1
O O3 -0.03169(17) 0.67344(7) 0.33481(16) 0.0714(5) Uani d . 1 1
C C16 0.1778(2) 0.51365(9) 0.69868(16) 0.0477(4) Uani d . 1 1
H H16 0.2195 0.4776 0.7238 0.057 Uiso calc R 1 1
C C10 0.2554(2) 0.52654(7) 0.22716(17) 0.0444(4) Uani d . 1 1
C C12 0.11594(19) 0.58666(7) 0.53067(16) 0.0399(4) Uani d . 1 1
C C7 0.3231(2) 0.45262(8) 0.46517(17) 0.0426(4) Uani d . 1 1
C C14 0.0491(2) 0.60280(9) 0.75177(18) 0.0509(5) Uani d . 1 1
C C23 0.2821(2) 0.74026(8) 0.0772(2) 0.0539(5) Uani d . 1 1
H H23 0.2453 0.7662 0.0101 0.065 Uiso calc R 1 1
O O4 0.54786(16) 0.75454(6) 0.02430(14) 0.0634(4) Uani d . 1 1
C C20 0.3900(2) 0.66254(7) 0.27206(16) 0.0409(4) Uani d . 1 1
H H20 0.4265 0.6358 0.3373 0.049 Uiso calc R 1 1
C C13 0.0496(2) 0.62101(8) 0.62437(18) 0.0464(4) Uani d . 1 1
H H13 0.0052 0.6567 0.5991 0.056 Uiso calc R 1 1
C C22 0.4494(2) 0.72723(7) 0.10299(17) 0.0443(4) Uani d . 1 1
C C2 0.3967(2) 0.45322(9) 0.1042(2) 0.0553(5) Uani d . 1 1
H H2 0.3732 0.4758 0.0285 0.066 Uiso calc R 1 1
C C11 0.14110(19) 0.59490(7) 0.39734(16) 0.0403(4) Uani d . 1 1
C C24 0.1712(2) 0.71529(8) 0.14967(18) 0.0483(4) Uani d . 1 1
H H24 0.0598 0.7253 0.1334 0.058 Uiso calc R 1 1
C C15 0.1142(2) 0.54769(9) 0.78676(18) 0.0539(5) Uani d . 1 1
H H15 0.1129 0.5346 0.8732 0.065 Uiso calc R 1 1
C C4 0.5135(3) 0.36798(9) 0.2080(2) 0.0644(6) Uani d . 1 1
H H4 0.5702 0.3335 0.2030 0.077 Uiso calc R 1 1
C C5 0.4614(2) 0.38467(8) 0.3266(2) 0.0538(5) Uani d . 1 1
H H5 0.4824 0.3611 0.4008 0.065 Uiso calc R 1 1
C C17 -0.0160(3) 0.63983(11) 0.8546(2) 0.0731(7) Uani d . 1 1
H H17A -0.0058 0.6197 0.9379 0.110 Uiso calc R 1 1
H H17B -0.1305 0.6486 0.8270 0.110 Uiso calc R 1 1
H H17C 0.0467 0.6748 0.8649 0.110 Uiso calc R 1 1
C C3 0.4816(3) 0.40227(9) 0.0974(2) 0.0646(6) Uani d . 1 1
H H3 0.5174 0.3911 0.0178 0.077 Uiso calc R 1 1
C C25 0.7210(2) 0.74482(11) 0.0475(3) 0.0754(7) Uani d . 1 1
H H25A 0.7748 0.7666 -0.0149 0.113 Uiso calc R 1 1
H H25B 0.7430 0.7047 0.0368 0.113 Uiso calc R 1 1
H H25C 0.7624 0.7565 0.1362 0.113 Uiso calc R 1 1

loop_
_atom_site_aniso_label
_atom_site_aniso_U_11
_atom_site_aniso_U_22
_atom_site_aniso_U_33
_atom_site_aniso_U_12
_atom_site_aniso_U_13
_atom_site_aniso_U_23
N 0.0378(7) 0.0458(8) 0.0328(7) -0.0053(6) 0.0042(6) 0.0017(6)
O2 0.0696(9) 0.0613(9) 0.0577(8) 0.0171(7) 0.0086(7) 0.0195(7)
C8 0.0367(8) 0.0409(9) 0.0352(9) -0.0036(7) 0.0045(7) 0.0012(7)
C9 0.0375(8) 0.0406(9) 0.0370(9) -0.0022(7) 0.0061(7) 0.0005(7)
O1 0.1040(11) 0.0559(8) 0.0363(7) 0.0112(8) 0.0117(7) 0.0047(6)
C6 0.0366(9) 0.0411(10) 0.0529(11) -0.0042(7) 0.0058(8) -0.0034(8)
C18 0.0452(10) 0.0427(10) 0.0444(10) 0.0067(8) 0.0081(8) 0.0021(8)
C19 0.0417(9) 0.0344(9) 0.0377(9) 0.0031(7) 0.0049(7) -0.0014(7)
C1 0.0436(9) 0.0431(10) 0.0479(10) -0.0067(7) 0.0123(8) -0.0052(8)
C21 0.0389(9) 0.0444(10) 0.0453(10) 0.0049(7) 0.0033(7) -0.0012(8)
O3 0.0561(8) 0.0741(10) 0.0893(11) 0.0229(7) 0.0302(8) 0.0266(8)
C16 0.0476(10) 0.0604(12) 0.0346(9) -0.0068(9) 0.0031(8) 0.0086(9)
C10 0.0543(10) 0.0411(10) 0.0388(10) -0.0048(8) 0.0097(8) 0.0002(8)
C12 0.0353(8) 0.0445(9) 0.0402(9) -0.0055(7) 0.0056(7) -0.0012(8)
C7 0.0374(9) 0.0446(10) 0.0447(10) -0.0034(7) 0.0014(7) 0.0053(8)
C14 0.0436(10) 0.0670(13) 0.0433(10) -0.0125(9) 0.0095(8) -0.0108(9)
C23 0.0517(11) 0.0515(11) 0.0579(12) 0.0064(9) 0.0044(9) 0.0211(9)
O4 0.0549(8) 0.0670(9) 0.0710(9) -0.0051(7) 0.0179(7) 0.0200(7)
C20 0.0460(9) 0.0394(9) 0.0365(9) 0.0073(7) 0.0017(7) 0.0036(7)
C13 0.0422(9) 0.0507(10) 0.0473(10) -0.0040(8) 0.0102(8) -0.0081(8)
C22 0.0485(10) 0.0394(9) 0.0462(10) -0.0028(8) 0.0108(8) -0.0006(8)
C2 0.0608(12) 0.0542(11) 0.0543(11) -0.0064(9) 0.0202(9) -0.0091(9)
C11 0.0399(9) 0.0423(9) 0.0395(9) -0.0012(7) 0.0079(7) 0.0011(7)
C24 0.0383(9) 0.0473(10) 0.0582(11) 0.0071(8) 0.0024(8) 0.0112(9)
C15 0.0534(11) 0.0751(14) 0.0335(9) -0.0127(10) 0.0073(8) -0.0006(9)
C4 0.0555(12) 0.0530(12) 0.0865(16) 0.0040(10) 0.0153(11) -0.0176(12)
C5 0.0478(10) 0.0449(10) 0.0682(13) 0.0010(8) 0.0054(9) -0.0037(9)
C17 0.0779(15) 0.0912(17) 0.0537(12) -0.0094(13) 0.0219(11) -0.0256(12)
C3 0.0655(13) 0.0615(13) 0.0712(14) -0.0054(11) 0.0266(11) -0.0222(12)
C25 0.0506(12) 0.0877(17) 0.0921(17) -0.0101(11) 0.0251(12) 0.0067(14)

loop_
_atom_type_symbol
_atom_type_description
_atom_type_scat_dispersion_real
_atom_type_scat_dispersion_imag
_atom_type_scat_source
C C 0.0033 0.0016 'International Tables Vol C Tables 4.2.6.8 and 6.1.1.4'
H H 0.0000 0.0000 'International Tables Vol C Tables 4.2.6.8 and 6.1.1.4'
N N 0.0061 0.0033 'International Tables Vol C Tables 4.2.6.8 and 6.1.1.4'
O O 0.0106 0.0060 'International Tables Vol C Tables 4.2.6.8 and 6.1.1.4'

loop_
_geom_angle_atom_site_label_1
_geom_angle_atom_site_label_2
_geom_angle_atom_site_label_3
_geom_angle
C16 N C8 129.76(15)
C16 N C12 121.34(15)
C8 N C12 108.89(13)
N C8 C9 107.44(14)
N C8 C7 126.80(14)
C9 C8 C7 125.71(15)
C8 C9 C11 109.24(14)
C8 C9 C10 119.70(15)
C11 C9 C10 130.71(15)
C5 C6 C1 119.22(17)
C5 C6 C7 119.38(17)
C1 C6 C7 121.39(15)
O3 C18 C19 120.77(16)
O3 C18 C11 120.06(16)
C19 C18 C11 119.03(14)
C20 C19 C24 117.97(15)
C20 C19 C18 122.49(15)
C24 C19 C18 119.50(15)
C2 C1 C6 119.25(17)
C2 C1 C10 119.19(17)
C6 C1 C10 121.54(15)
C20 C21 C22 119.14(16)
C20 C21 H21 120.4
C22 C21 H21 120.4
C15 C16 N 119.00(18)
C15 C16 H16 120.5
N C16 H16 120.5
O1 C10 C9 122.39(16)
O1 C10 C1 121.42(16)
C9 C10 C1 116.13(15)
N C12 C13 118.38(15)
N C12 C11 107.93(14)
C13 C12 C11 133.63(17)
O2 C7 C8 123.46(17)
O2 C7 C6 121.77(16)
C8 C7 C6 114.76(15)
C13 C14 C15 118.33(17)
C13 C14 C17 121.7(2)
C15 C14 C17 119.98(18)
C24 C23 C22 120.34(17)
C24 C23 H23 119.8
C22 C23 H23 119.8
C22 O4 C25 118.39(16)
C21 C20 C19 121.72(15)
C21 C20 H20 119.1
C19 C20 H20 119.1
C14 C13 C12 120.95(18)
C14 C13 H13 119.5
C12 C13 H13 119.5
O4 C22 C21 125.05(16)
O4 C22 C23 115.09(16)
C21 C22 C23 119.86(16)
C3 C2 C1 120.6(2)
C3 C2 H2 119.7
C1 C2 H2 119.7
C9 C11 C12 106.48(14)
C9 C11 C18 130.43(15)
C12 C11 C18 122.99(15)
C23 C24 C19 120.92(16)
C23 C24 H24 119.5
C19 C24 H24 119.5
C16 C15 C14 122.00(17)
C16 C15 H15 119.0
C14 C15 H15 119.0
C3 C4 C5 120.08(19)
C3 C4 H4 120.0
C5 C4 H4 120.0
C4 C5 C6 120.7(2)
C4 C5 H5 119.6
C6 C5 H5 119.6
C14 C17 H17A 109.5
C14 C17 H17B 109.5
H17A C17 H17B 109.5
C14 C17 H17C 109.5
H17A C17 H17C 109.5
H17B C17 H17C 109.5
C4 C3 C2 120.1(2)
C4 C3 H3 119.9
C2 C3 H3 119.9
O4 C25 H25A 109.5
O4 C25 H25B 109.5
H25A C25 H25B 109.5
O4 C25 H25C 109.5
H25A C25 H25C 109.5
H25B C25 H25C 109.5

loop_
_geom_bond_atom_site_label_1
_geom_bond_atom_site_label_2
_geom_bond_distance
N C16 1.378(2)
N C8 1.381(2)
N C12 1.393(2)
O2 C7 1.228(2)
C8 C9 1.389(2)
C8 C7 1.433(2)
C9 C11 1.400(2)
C9 C10 1.467(2)
O1 C10 1.218(2)
C6 C5 1.384(2)
C6 C1 1.407(2)
C6 C7 1.489(2)
C18 O3 1.223(2)
C18 C19 1.477(2)
C18 C11 1.479(2)
C19 C20 1.385(2)
C19 C24 1.390(2)
C1 C2 1.388(2)
C1 C10 1.489(2)
C21 C20 1.379(2)
C21 C22 1.380(2)
C21 H21 0.9300
C16 C15 1.347(3)
C16 H16 0.9300
C12 C13 1.402(2)
C12 C11 1.407(2)
C14 C13 1.361(3)
C14 C15 1.416(3)
C14 C17 1.502(3)
C23 C24 1.365(2)
C23 C22 1.386(3)
C23 H23 0.9300
O4 C22 1.359(2)
O4 C25 1.416(2)
C20 H20 0.9300
C13 H13 0.9300
C2 C3 1.379(3)
C2 H2 0.9300
C24 H24 0.9300
C15 H15 0.9300
C4 C3 1.375(3)
C4 C5 1.382(3)
C4 H4 0.9300
C5 H5 0.9300
C17 H17A 0.9600
C17 H17B 0.9600
C17 H17C 0.9600
C3 H3 0.9300
C25 H25A 0.9600
C25 H25B 0.9600
C25 H25C 0.9600

loop_
_geom_torsion_atom_site_label_1
_geom_torsion_atom_site_label_2
_geom_torsion_atom_site_label_3
_geom_torsion_atom_site_label_4
_geom_torsion
C16 N C8 C9 -178.53(15)
C12 N C8 C9 0.38(17)
C16 N C8 C7 -1.0(3)
C12 N C8 C7 177.96(15)
N C8 C9 C11 0.40(18)
C7 C8 C9 C11 -177.21(15)
N C8 C9 C10 -173.46(14)
C7 C8 C9 C10 8.9(2)
O3 C18 C19 C20 154.62(18)
C11 C18 C19 C20 -21.0(2)
O3 C18 C19 C24 -22.9(3)
C11 C18 C19 C24 161.52(16)
C5 C6 C1 C2 0.4(3)
C7 C6 C1 C2 -178.47(16)
C5 C6 C1 C10 179.22(16)
C7 C6 C1 C10 0.3(2)
C8 N C16 C15 177.94(16)
C12 N C16 C15 -0.9(2)
C8 C9 C10 O1 167.00(17)
C11 C9 C10 O1 -5.3(3)
C8 C9 C10 C1 -10.4(2)
C11 C9 C10 C1 177.31(16)
C2 C1 C10 O1 7.4(3)
C6 C1 C10 O1 -171.35(17)
C2 C1 C10 C9 -175.19(16)
C6 C1 C10 C9 6.0(2)
C16 N C12 C13 0.5(2)
C8 N C12 C13 -178.57(14)
C16 N C12 C11 178.02(14)
C8 N C12 C11 -1.00(17)
N C8 C7 O2 -0.2(3)
C9 C8 C7 O2 176.99(17)
N C8 C7 C6 -179.40(14)
C9 C8 C7 C6 -2.2(2)
C5 C6 C7 O2 -0.6(3)
C1 C6 C7 O2 178.29(16)
C5 C6 C7 C8 178.63(15)
C1 C6 C7 C8 -2.5(2)
C22 C21 C20 C19 -1.8(3)
C24 C19 C20 C21 -0.2(3)
C18 C19 C20 C21 -177.69(16)
C15 C14 C13 C12 -1.4(3)
C17 C14 C13 C12 177.84(17)
N C12 C13 C14 0.7(2)
C11 C12 C13 C14 -176.11(17)
C25 O4 C22 C21 -2.3(3)
C25 O4 C22 C23 178.04(18)
C20 C21 C22 O4 -177.84(17)
C20 C21 C22 C23 1.8(3)
C24 C23 C22 O4 179.80(17)
C24 C23 C22 C21 0.1(3)
C6 C1 C2 C3 -1.5(3)
C10 C1 C2 C3 179.66(17)
C8 C9 C11 C12 -1.00(18)
C10 C9 C11 C12 171.95(17)
C8 C9 C11 C18 175.43(16)
C10 C9 C11 C18 -11.6(3)
N C12 C11 C9 1.22(18)
C13 C12 C11 C9 178.26(17)
N C12 C11 C18 -175.55(14)
C13 C12 C11 C18 1.5(3)
O3 C18 C11 C9 140.6(2)
C19 C18 C11 C9 -43.8(3)
O3 C18 C11 C12 -43.5(3)
C19 C18 C11 C12 132.13(17)
C22 C23 C24 C19 -2.1(3)
C20 C19 C24 C23 2.1(3)
C18 C19 C24 C23 179.74(17)
N C16 C15 C14 0.2(3)
C13 C14 C15 C16 1.0(3)
C17 C14 C15 C16 -178.26(18)
C3 C4 C5 C6 -0.7(3)
C1 C6 C5 C4 0.7(3)
C7 C6 C5 C4 179.60(16)
C5 C4 C3 C2 -0.4(3)
C1 C2 C3 C4 1.5(3)

loop_
_cod_related_entry_id
_cod_related_entry_database
_cod_related_entry_code
1 ChemSpider 30658140
